data_8100835
loop_
_publ_author_name
'Laitinen, Risto S.'
'Oilunkaniemi, Raija'
'Ahlgren, Markku'

_publ_section_title
;
Crystal structure of bis(2-phenoxyethyl) diselenide, C~16~H~18~O~2~Se~2~
;
_journal_issue 1
_journal_name_full 'Zeitschrift f\"ur Kristallographie - New Crystal Structures'
_journal_page_first 55
_journal_page_last 56
_journal_volume 216
_journal_year 2001
_chemical_formula_structural 'C16 H18 O2 Se2'
_chemical_formula_sum 'C16 H18 O2 Se2'
_chemical_formula_weight 400.22
_space_group_IT_number 14
_symmetry_cell_setting monoclinic
_symmetry_space_group_name_Hall '-P 2yn'
_symmetry_space_group_name_H-M 'P 1 21/n 1'
_cell_angle_alpha 90.00
_cell_angle_beta 96.9610(10)
_cell_angle_gamma 90.00
_cell_formula_units_Z 4
_cell_length_a 13.8695(2)
_cell_length_b 5.45460(10)
_cell_length_c 20.1581(4)
_cell_measurement_temperature 120(2)
_cell_volume 1513.77(5)
_diffrn_ambient_temperature 120(2)
_exptl_crystal_density_diffrn 1.756
_cod_original_sg_symbol_H-M 'P 21/n'
_cod_database_code 8100835

loop_
_symmetry_equiv_pos_as_xyz
'x, y, z'
'-x+1/2, y+1/2, -z+1/2'
'-x, -y, -z'
'x-1/2, -y-1/2, z-1/2'

loop_
_atom_site_label
_atom_site_type_symbol
_atom_site_fract_x
_atom_site_fract_y
_atom_site_fract_z
_atom_site_U_iso_or_equiv
_atom_site_adp_type
_atom_site_occupancy
_atom_site_calc_flag
_atom_site_refinement_flags
_atom_site_disorder_assembly
_atom_site_disorder_group
Se1 Se 0.383645(19) 0.38059(6) 0.180101(14) 0.02206(17) Uani 1 d . . .
Se2 Se 0.219159(19) 0.30656(5) 0.183664(13) 0.01995(17) Uani 1 d . . .
C11 C 0.4225(2) 0.0768(6) 0.13865(15) 0.0235(6) Uani 1 d . . .
H11A H 0.4938 0.0809 0.1383 0.028 Uiso 1 calc R . .
H11B H 0.4078 -0.0621 0.1674 0.028 Uiso 1 calc R . .
C12 C 0.3760(2) 0.0248(6) 0.06838(15) 0.0215(6) Uani 1 d . . .
H12A H 0.3954 -0.1398 0.0541 0.026 Uiso 1 calc R . .
H12B H 0.3044 0.0291 0.0665 0.026 Uiso 1 calc R . .
O1 O 0.40800(15) 0.2086(4) 0.02519(11) 0.0231(5) Uani 1 d . . .
C13 C 0.3744(2) 0.1897(5) -0.04128(15) 0.0188(6) Uani 1 d . . .
C14 C 0.3155(2) -0.0004(6) -0.06856(16) 0.0217(6) Uani 1 d . . .
H14 H 0.2964 -0.1281 -0.0409 0.026 Uiso 1 calc R . .
C15 C 0.2849(2) -0.0009(6) -0.13715(15) 0.0225(6) Uani 1 d . . .
H15 H 0.2444 -0.1299 -0.1559 0.027 Uiso 1 calc R . .
C16 C 0.3125(2) 0.1832(6) -0.17834(16) 0.0236(6) Uani 1 d . . .
H16 H 0.2916 0.1806 -0.2250 0.028 Uiso 1 calc R . .
C17 C 0.3715(2) 0.3730(6) -0.15001(16) 0.0240(6) Uani 1 d . . .
H17 H 0.3905 0.5010 -0.1777 0.029 Uiso 1 calc R . .
C18 C 0.4026(2) 0.3765(5) -0.08236(16) 0.0218(6) Uani 1 d . . .
H18 H 0.4431 0.5057 -0.0637 0.026 Uiso 1 calc R . .
C21 C 0.1638(2) 0.5637(6) 0.12234(15) 0.0212(6) Uani 1 d . . .
H21A H 0.0955 0.5917 0.1299 0.025 Uiso 1 calc R . .
H21B H 0.1999 0.7181 0.1330 0.025 Uiso 1 calc R . .
C22 C 0.1669(2) 0.5038(5) 0.04925(14) 0.0199(6) Uani 1 d . . .
H22A H 0.2347 0.4860 0.0394 0.024 Uiso 1 calc R . .
H22B H 0.1312 0.3501 0.0369 0.024 Uiso 1 calc R . .
O2 O 0.12043(16) 0.7096(4) 0.01396(11) 0.0233(5) Uani 1 d . . .
C23 C 0.0965(2) 0.6896(5) -0.05399(15) 0.0191(6) Uani 1 d . . .
C24 C 0.0413(2) 0.8851(5) -0.08346(15) 0.0202(6) Uani 1 d . . .
H24 H 0.0229 1.0165 -0.0567 0.024 Uiso 1 calc R . .
C25 C 0.0139(2) 0.8850(5) -0.15217(15) 0.0209(6) Uani 1 d . . .
H25 H -0.0233 1.0176 -0.1723 0.025 Uiso 1 calc R . .
C26 C 0.0401(2) 0.6935(6) -0.19169(15) 0.0214(6) Uani 1 d . . .
H26 H 0.0209 0.6941 -0.2386 0.026 Uiso 1 calc R . .
C27 C 0.0951(2) 0.5000(5) -0.16170(15) 0.0218(6) Uani 1 d . . .
H27 H 0.1132 0.3683 -0.1884 0.026 Uiso 1 calc R . .
C28 C 0.1239(2) 0.4976(5) -0.09261(15) 0.0208(6) Uani 1 d . . .
H28 H 0.1617 0.3660 -0.0725 0.025 Uiso 1 calc R . .

loop_
_atom_site_aniso_label
_atom_site_aniso_U_11
_atom_site_aniso_U_22
_atom_site_aniso_U_33
_atom_site_aniso_U_23
_atom_site_aniso_U_13
_atom_site_aniso_U_12
Se1 0.0159(2) 0.0228(2) 0.0266(2) -0.00358(11) -0.00106(14) -0.00258(10)
Se2 0.0169(2) 0.0220(2) 0.0209(2) 0.00326(10) 0.00218(13) -0.00052(10)
C11 0.0189(14) 0.0213(13) 0.0293(15) 0.0007(12) -0.0008(11) 0.0032(11)
C12 0.0197(14) 0.0218(15) 0.0227(14) -0.0002(11) 0.0010(11) -0.0017(11)
O1 0.0203(11) 0.0237(11) 0.0253(11) -0.0008(8) 0.0022(8) -0.0077(8)
C13 0.0105(12) 0.0220(14) 0.0241(14) -0.0014(11) 0.0029(10) 0.0009(10)
C14 0.0148(13) 0.0215(14) 0.0289(15) -0.0024(11) 0.0034(11) -0.0008(10)
C15 0.0147(13) 0.0251(14) 0.0276(15) -0.0049(12) 0.0023(11) 0.0001(10)
C16 0.0166(14) 0.0306(16) 0.0239(15) -0.0032(12) 0.0036(11) 0.0024(11)
C17 0.0172(14) 0.0260(16) 0.0299(16) 0.0023(12) 0.0066(12) 0.0011(11)
C18 0.0147(14) 0.0226(15) 0.0285(16) -0.0022(11) 0.0038(11) -0.0013(10)
C21 0.0186(13) 0.0195(13) 0.0258(14) 0.0017(11) 0.0039(11) 0.0027(11)
C22 0.0184(13) 0.0188(13) 0.0225(14) 0.0058(11) 0.0023(10) 0.0027(10)
O2 0.0265(11) 0.0198(11) 0.0232(11) 0.0024(8) 0.0009(9) 0.0072(8)
C23 0.0150(13) 0.0211(14) 0.0214(14) 0.0021(11) 0.0028(11) -0.0015(10)
C24 0.0148(13) 0.0203(15) 0.0258(15) 0.0006(11) 0.0041(11) -0.0004(10)
C25 0.0148(13) 0.0215(15) 0.0260(15) 0.0045(11) 0.0011(11) 0.0004(10)
C26 0.0152(13) 0.0266(16) 0.0223(15) 0.0015(11) 0.0019(11) -0.0029(10)
C27 0.0173(13) 0.0228(14) 0.0256(14) -0.0020(11) 0.0042(11) -0.0017(11)
C28 0.0147(13) 0.0196(13) 0.0282(15) 0.0017(11) 0.0027(11) 0.0003(10)

loop_
_geom_bond_atom_site_label_1
_geom_bond_atom_site_label_2
_geom_bond_distance
_geom_bond_site_symmetry_2
_geom_bond_publ_flag
Se1 C11 1.960(3) . ?
Se1 Se2 2.3265(4) . ?
Se2 C21 1.963(3) . ?
C11 C12 1.510(4) . ?
C11 H11A 0.9900 . ?
C11 H11B 0.9900 . ?
C12 O1 1.433(4) . ?
C12 H12A 0.9900 . ?
C12 H12B 0.9900 . ?
O1 C13 1.368(4) . ?
C13 C14 1.391(4) . ?
C13 C18 1.399(4) . ?
C14 C15 1.396(4) . ?
C14 H14 0.9500 . ?
C15 C16 1.386(4) . ?
C15 H15 0.9500 . ?
C16 C17 1.399(4) . ?
C16 H16 0.9500 . ?
C17 C18 1.379(4) . ?
C17 H17 0.9500 . ?
C18 H18 0.9500 . ?
C21 C22 1.515(4) . ?
C21 H21A 0.9900 . ?
C21 H21B 0.9900 . ?
C22 O2 1.439(3) . ?
C22 H22A 0.9900 . ?
C22 H22B 0.9900 . ?
O2 C23 1.374(4) . ?
C23 C28 1.385(4) . ?
C23 C24 1.402(4) . ?
C24 C25 1.391(4) . ?
C24 H24 0.9500 . ?
C25 C26 1.389(4) . ?
C25 H25 0.9500 . ?
C26 C27 1.396(4) . ?
C26 H26 0.9500 . ?
C27 C28 1.401(4) . ?
C27 H27 0.9500 . ?
C28 H28 0.9500 . ?

loop_
_cod_related_entry_id
_cod_related_entry_database
_cod_related_entry_code
1 ChemSpider 21122332
